data_4060505
loop_
_publ_author_name
'Jimenez, M. V.'
'Sola, E.'
'Lahoz, F. J.'
'Oro, L. A.'

_publ_section_title
;
Reactions of Diamidonaphthalene-Bridged Diiridium Tetrahydride with Alkynes: 
Hydrogenation, Vinylidene Formation, and Catalytic C-C Coupling
;
_journal_issue 11
_journal_name_full Organometallics
_journal_page_first 2722
_journal_page_last 2729
_journal_paper_doi 10.1021/om050044m
_journal_volume 24
_journal_year 2005
_chemical_formula_moiety 'C44 H86 Ir2 N2 P2 Si4'
_chemical_formula_sum 'C44 H86 Ir2 N2 P2 Si4'
_chemical_formula_weight 1201.85
_space_group_IT_number 2
_space_group_name_Hall '-P 1'
_space_group_name_H-M_alt 'P -1'
_symmetry_cell_setting triclinic
_symmetry_space_group_name_Hall '-P 1'
_symmetry_space_group_name_H-M 'P -1'
_cell_angle_alpha 87.897(2)
_cell_angle_beta 77.029(2)
_cell_angle_gamma 84.659(2)
_cell_formula_units_Z 2
_cell_length_a 12.0806(11)
_cell_length_b 14.2020(13)
_cell_length_c 16.3161(14)
_cell_measurement_temperature 173(2)
_cell_volume 2715.7(4)
_diffrn_ambient_temperature 173(2)
_exptl_crystal_density_diffrn 1.470
_cod_database_code 4060505

loop_
_symmetry_equiv_pos_as_xyz
'x, y, z'
'-x, -y, -z'

loop_
_atom_site_label
_atom_site_type_symbol
_atom_site_fract_x
_atom_site_fract_y
_atom_site_fract_z
_atom_site_U_iso_or_equiv
_atom_site_adp_type
_atom_site_occupancy
_atom_site_symmetry_multiplicity
_atom_site_calc_flag
_atom_site_refinement_flags
_atom_site_disorder_assembly
_atom_site_disorder_group
Ir1 Ir 0.21236(3) 0.69486(2) 0.202121(19) 0.02694(9) Uani 1 1 d . . .
Ir2 Ir 0.34620(3) 0.77874(2) 0.299247(19) 0.02689(9) Uani 1 1 d . . .
P1 P 0.25521(17) 0.69165(15) 0.06067(13) 0.0297(5) Uani 1 1 d . . .
P2 P 0.42587(17) 0.70646(16) 0.39905(13) 0.0319(5) Uani 1 1 d . . .
Si1 Si -0.03367(19) 0.50567(19) 0.28149(15) 0.0398(6) Uani 1 1 d . . .
Si2 Si 0.2127(2) 0.37994(18) 0.21647(16) 0.0422(6) Uani 1 1 d . . .
Si3 Si 0.4798(2) 1.03809(17) 0.26574(15) 0.0415(6) Uani 1 1 d . . .
Si4 Si 0.6824(2) 0.87949(18) 0.16878(15) 0.0397(6) Uani 1 1 d . . .
N1 N 0.2482(5) 0.8362(4) 0.2125(4) 0.0294(16) Uani 1 1 d . . .
H1N H 0.2931 0.8593 0.1633 0.030(8) Uiso 1 1 calc R . .
N2 N 0.1844(5) 0.7213(4) 0.3327(4) 0.0295(16) Uani 1 1 d . . .
H2N H 0.1857 0.6662 0.3652 0.030(8) Uiso 1 1 calc R . .
C1 C 0.1551(6) 0.9025(6) 0.2490(5) 0.034(2) Uani 1 1 d . . .
C2 C 0.1372(7) 0.9879(6) 0.2115(6) 0.049(3) Uani 1 1 d . . .
H2 H 0.1868 1.0025 0.1596 0.052(11) Uiso 1 1 calc R . .
C3 C 0.0482(7) 1.0555(6) 0.2464(6) 0.051(3) Uani 1 1 d . . .
H3 H 0.0385 1.1148 0.2189 0.052(11) Uiso 1 1 calc R . .
C4 C -0.0231(8) 1.0349(7) 0.3195(6) 0.059(3) Uani 1 1 d . . .
H4 H -0.0832 1.0804 0.3435 0.052(11) Uiso 1 1 calc R . .
C5 C -0.0845(7) 0.9231(7) 0.4394(6) 0.060(3) Uani 1 1 d . . .
H5 H -0.1425 0.9692 0.4658 0.052(11) Uiso 1 1 calc R . .
C6 C -0.0734(7) 0.8361(7) 0.4765(5) 0.051(3) Uani 1 1 d . . .
H6 H -0.1255 0.8204 0.5269 0.052(11) Uiso 1 1 calc R . .
C7 C 0.0160(7) 0.7701(6) 0.4390(5) 0.039(2) Uani 1 1 d . . .
H7 H 0.0233 0.7098 0.4654 0.052(11) Uiso 1 1 calc R . .
C8 C 0.0922(6) 0.7888(6) 0.3669(5) 0.031(2) Uani 1 1 d . . .
C9 C -0.0106(7) 0.9458(6) 0.3620(5) 0.041(2) Uani 1 1 d . . .
C10 C 0.0789(6) 0.8789(6) 0.3262(5) 0.034(2) Uani 1 1 d . . .
C11 C 0.1796(6) 0.7908(6) 0.0141(5) 0.039(2) Uani 1 1 d . . .
H11 H 0.2135 0.8483 0.0277 0.030(8) Uiso 1 1 calc R . .
C12 C 0.0536(6) 0.8065(6) 0.0565(5) 0.050(3) Uani 1 1 d . . .
H12A H 0.0201 0.8643 0.0336 0.049(4) Uiso 1 1 calc R . .
H12B H 0.0455 0.8129 0.1172 0.049(4) Uiso 1 1 calc R . .
H12C H 0.0141 0.7525 0.0461 0.049(4) Uiso 1 1 calc R . .
C13 C 0.1951(7) 0.7949(6) -0.0811(5) 0.047(2) Uani 1 1 d . . .
H13A H 0.1572 0.7438 -0.0990 0.049(4) Uiso 1 1 calc R . .
H13B H 0.2767 0.7876 -0.1076 0.049(4) Uiso 1 1 calc R . .
H13C H 0.1617 0.8560 -0.0981 0.049(4) Uiso 1 1 calc R . .
C14 C 0.2351(6) 0.5810(6) 0.0132(5) 0.037(2) Uani 1 1 d . . .
H14 H 0.2637 0.5295 0.0487 0.030(8) Uiso 1 1 calc R . .
C15 C 0.1079(6) 0.5667(6) 0.0214(5) 0.043(2) Uani 1 1 d . . .
H15A H 0.0772 0.6088 -0.0186 0.049(4) Uiso 1 1 calc R . .
H15B H 0.0656 0.5813 0.0788 0.049(4) Uiso 1 1 calc R . .
H15C H 0.1002 0.5008 0.0093 0.049(4) Uiso 1 1 calc R . .
C16 C 0.3003(7) 0.5597(6) -0.0771(5) 0.043(2) Uani 1 1 d . . .
H16A H 0.2901 0.4949 -0.0908 0.049(4) Uiso 1 1 calc R . .
H16B H 0.3815 0.5665 -0.0821 0.049(4) Uiso 1 1 calc R . .
H16C H 0.2708 0.6041 -0.1161 0.049(4) Uiso 1 1 calc R . .
C17 C 0.4084(6) 0.7060(6) 0.0143(5) 0.033(2) Uani 1 1 d . . .
H17 H 0.4222 0.7013 -0.0483 0.030(8) Uiso 1 1 calc R . .
C18 C 0.4455(6) 0.8015(5) 0.0356(5) 0.035(2) Uani 1 1 d . . .
H18A H 0.4370 0.8052 0.0966 0.049(4) Uiso 1 1 calc R . .
H18B H 0.3976 0.8533 0.0164 0.049(4) Uiso 1 1 calc R . .
H18C H 0.5254 0.8066 0.0075 0.049(4) Uiso 1 1 calc R . .
C19 C 0.4805(6) 0.6285(6) 0.0465(5) 0.040(2) Uani 1 1 d . . .
H19A H 0.5607 0.6329 0.0188 0.049(4) Uiso 1 1 calc R . .
H19B H 0.4570 0.5672 0.0346 0.049(4) Uiso 1 1 calc R . .
H19C H 0.4709 0.6347 0.1074 0.049(4) Uiso 1 1 calc R . .
C20 C 0.3236(7) 0.7138(6) 0.5017(5) 0.040(2) Uani 1 1 d . . .
H20 H 0.2602 0.6767 0.4944 0.030(8) Uiso 1 1 calc R . .
C21 C 0.2672(7) 0.8118(6) 0.5231(5) 0.053(3) Uani 1 1 d . . .
H21A H 0.2072 0.8088 0.5745 0.049(4) Uiso 1 1 calc R . .
H21B H 0.2335 0.8374 0.4767 0.049(4) Uiso 1 1 calc R . .
H21C H 0.3241 0.8529 0.5320 0.049(4) Uiso 1 1 calc R . .
C22 C 0.3641(7) 0.6656(6) 0.5762(5) 0.049(3) Uani 1 1 d . . .
H22A H 0.4275 0.6977 0.5873 0.049(4) Uiso 1 1 calc R . .
H22B H 0.3896 0.5993 0.5632 0.049(4) Uiso 1 1 calc R . .
H22C H 0.3011 0.6689 0.6261 0.049(4) Uiso 1 1 calc R . .
C23 C 0.4599(6) 0.5770(5) 0.3839(5) 0.033(2) Uani 1 1 d . . .
H23 H 0.4947 0.5510 0.4310 0.030(8) Uiso 1 1 calc R . .
C24 C 0.3545(6) 0.5245(6) 0.3849(5) 0.045(2) Uani 1 1 d . . .
H24A H 0.3169 0.5508 0.3407 0.049(4) Uiso 1 1 calc R . .
H24B H 0.3015 0.5318 0.4398 0.049(4) Uiso 1 1 calc R . .
H24C H 0.3777 0.4572 0.3747 0.049(4) Uiso 1 1 calc R . .
C25 C 0.5470(6) 0.5569(6) 0.3012(5) 0.043(2) Uani 1 1 d . . .
H25A H 0.5758 0.4901 0.2999 0.049(4) Uiso 1 1 calc R . .
H25B H 0.6105 0.5963 0.2969 0.049(4) Uiso 1 1 calc R . .
H25C H 0.5104 0.5716 0.2538 0.049(4) Uiso 1 1 calc R . .
C26 C 0.5644(7) 0.7438(6) 0.4108(5) 0.041(2) Uani 1 1 d . . .
H26 H 0.6107 0.7500 0.3521 0.030(8) Uiso 1 1 calc R . .
C27 C 0.6376(7) 0.6810(7) 0.4561(6) 0.060(3) Uani 1 1 d . . .
H27A H 0.7089 0.7096 0.4542 0.049(4) Uiso 1 1 calc R . .
H27B H 0.6546 0.6192 0.4291 0.049(4) Uiso 1 1 calc R . .
H27C H 0.5973 0.6728 0.5148 0.049(4) Uiso 1 1 calc R . .
C28 C 0.5511(7) 0.8432(6) 0.4473(5) 0.053(3) Uani 1 1 d . . .
H28A H 0.5195 0.8400 0.5081 0.049(4) Uiso 1 1 calc R . .
H28B H 0.4996 0.8846 0.4205 0.049(4) Uiso 1 1 calc R . .
H28C H 0.6258 0.8686 0.4368 0.049(4) Uiso 1 1 calc R . .
C29 C 0.1687(6) 0.5761(6) 0.2163(4) 0.034(2) Uani 1 1 d . . .
C30 C 0.1239(6) 0.4935(6) 0.2342(5) 0.0313(19) Uani 1 1 d . . .
C31 C -0.0967(7) 0.6280(7) 0.2629(6) 0.068(3) Uani 1 1 d . . .
H31A H -0.0611 0.6501 0.2064 0.088(6) Uiso 1 1 calc R . .
H31B H -0.0830 0.6707 0.3047 0.088(6) Uiso 1 1 calc R . .
H31C H -0.1789 0.6272 0.2678 0.088(6) Uiso 1 1 calc R . .
C32 C -0.0602(7) 0.4822(7) 0.3972(5) 0.062(3) Uani 1 1 d . . .
H32A H -0.1342 0.5138 0.4246 0.088(6) Uiso 1 1 calc R . .
H32B H 0.0001 0.5065 0.4196 0.088(6) Uiso 1 1 calc R . .
H32C H -0.0606 0.4139 0.4082 0.088(6) Uiso 1 1 calc R . .
C33 C -0.1052(8) 0.4189(8) 0.2328(6) 0.078(4) Uani 1 1 d . . .
H33A H -0.0782 0.3545 0.2471 0.088(6) Uiso 1 1 calc R . .
H33B H -0.0872 0.4279 0.1716 0.088(6) Uiso 1 1 calc R . .
H33C H -0.1879 0.4287 0.2542 0.088(6) Uiso 1 1 calc R . .
C34 C 0.1847(8) 0.3033(6) 0.3123(6) 0.069(3) Uani 1 1 d . . .
H34A H 0.1062 0.2856 0.3232 0.088(6) Uiso 1 1 calc R . .
H34B H 0.1955 0.3377 0.3605 0.088(6) Uiso 1 1 calc R . .
H34C H 0.2377 0.2461 0.3039 0.088(6) Uiso 1 1 calc R . .
C35 C 0.1778(8) 0.3159(6) 0.1269(6) 0.062(3) Uani 1 1 d . . .
H35A H 0.0957 0.3095 0.1385 0.088(6) Uiso 1 1 calc R . .
H35B H 0.2194 0.2530 0.1214 0.088(6) Uiso 1 1 calc R . .
H35C H 0.2004 0.3520 0.0744 0.088(6) Uiso 1 1 calc R . .
C36 C 0.3667(7) 0.3990(6) 0.1867(5) 0.053(3) Uani 1 1 d . . .
H36A H 0.4115 0.3430 0.2026 0.088(6) Uiso 1 1 calc R . .
H36B H 0.3808 0.4542 0.2159 0.088(6) Uiso 1 1 calc R . .
H36C H 0.3892 0.4098 0.1258 0.088(6) Uiso 1 1 calc R . .
C37 C 0.4629(7) 0.8499(5) 0.2615(4) 0.0291(19) Uani 1 1 d . . .
C38 C 0.5367(6) 0.9151(6) 0.2345(4) 0.031(2) Uani 1 1 d . . .
C39 C 0.3535(7) 1.0420(6) 0.3564(5) 0.050(3) Uani 1 1 d . . .
H39A H 0.3711 1.0004 0.4019 0.088(6) Uiso 1 1 calc R . .
H39B H 0.2881 1.0207 0.3382 0.088(6) Uiso 1 1 calc R . .
H39C H 0.3350 1.1070 0.3766 0.088(6) Uiso 1 1 calc R . .
C40 C 0.5931(8) 1.1015(7) 0.2955(6) 0.071(3) Uani 1 1 d . . .
H40A H 0.5634 1.1667 0.3104 0.088(6) Uiso 1 1 calc R . .
H40B H 0.6591 1.1020 0.2480 0.088(6) Uiso 1 1 calc R . .
H40C H 0.6163 1.0692 0.3439 0.088(6) Uiso 1 1 calc R . .
C41 C 0.4369(8) 1.1022(7) 0.1725(5) 0.070(3) Uani 1 1 d . . .
H41A H 0.4091 1.1678 0.1875 0.088(6) Uiso 1 1 calc R . .
H41B H 0.3762 1.0705 0.1567 0.088(6) Uiso 1 1 calc R . .
H41C H 0.5029 1.1016 0.1250 0.088(6) Uiso 1 1 calc R . .
C42 C 0.7899(7) 0.8961(7) 0.2305(6) 0.069(3) Uani 1 1 d . . .
H42A H 0.8643 0.8668 0.2013 0.088(6) Uiso 1 1 calc R . .
H42B H 0.7675 0.8663 0.2862 0.088(6) Uiso 1 1 calc R . .
H42C H 0.7948 0.9638 0.2368 0.088(6) Uiso 1 1 calc R . .
C43 C 0.7077(8) 0.9527(6) 0.0697(5) 0.064(3) Uani 1 1 d . . .
H43A H 0.6440 0.9500 0.0420 0.088(6) Uiso 1 1 calc R . .
H43B H 0.7787 0.9280 0.0319 0.088(6) Uiso 1 1 calc R . .
H43C H 0.7138 1.0184 0.0832 0.088(6) Uiso 1 1 calc R . .
C44 C 0.6966(6) 0.7523(5) 0.1398(5) 0.040(2) Uani 1 1 d . . .
H44A H 0.6701 0.7463 0.0879 0.088(6) Uiso 1 1 calc R . .
H44B H 0.6505 0.7163 0.1852 0.088(6) Uiso 1 1 calc R . .
H44C H 0.7768 0.7274 0.1311 0.088(6) Uiso 1 1 calc R . .

loop_
_atom_site_aniso_label
_atom_site_aniso_U_11
_atom_site_aniso_U_22
_atom_site_aniso_U_33
_atom_site_aniso_U_23
_atom_site_aniso_U_13
_atom_site_aniso_U_12
Ir1 0.02255(17) 0.0270(2) 0.0286(2) 0.00039(14) -0.00138(14) 0.00086(14)
Ir2 0.02367(18) 0.0267(2) 0.02795(19) 0.00108(14) -0.00277(14) 0.00199(14)
P1 0.0220(11) 0.0344(14) 0.0317(13) 0.0000(10) -0.0046(9) -0.0009(9)
P2 0.0306(12) 0.0336(14) 0.0288(13) -0.0006(10) -0.0029(10) 0.0032(10)
Si1 0.0276(13) 0.0557(19) 0.0362(15) 0.0074(12) -0.0063(11) -0.0091(12)
Si2 0.0401(15) 0.0334(16) 0.0513(17) -0.0001(12) -0.0074(12) -0.0010(12)
Si3 0.0539(17) 0.0309(15) 0.0365(15) -0.0022(11) -0.0044(13) -0.0014(12)
Si4 0.0304(14) 0.0446(17) 0.0429(16) -0.0045(12) -0.0039(11) -0.0057(12)
N1 0.030(4) 0.017(4) 0.034(4) -0.003(3) 0.004(3) 0.008(3)
N2 0.025(4) 0.021(4) 0.038(4) 0.004(3) 0.002(3) -0.004(3)
C1 0.027(5) 0.039(6) 0.037(5) -0.008(4) -0.012(4) 0.001(4)
C2 0.054(6) 0.035(6) 0.054(6) 0.004(5) -0.014(5) 0.016(5)
C3 0.038(6) 0.031(6) 0.077(8) 0.006(5) -0.002(5) 0.012(4)
C4 0.042(6) 0.051(7) 0.080(8) -0.015(6) -0.015(5) 0.026(5)
C5 0.040(6) 0.057(8) 0.070(8) -0.032(6) 0.017(5) 0.010(5)
C6 0.049(6) 0.062(8) 0.035(6) -0.009(5) 0.005(5) 0.007(5)
C7 0.037(5) 0.037(6) 0.041(6) 0.003(4) -0.009(4) 0.003(4)
C8 0.020(4) 0.038(5) 0.034(5) -0.005(4) -0.003(4) 0.006(4)
C9 0.032(5) 0.041(6) 0.047(6) -0.010(4) -0.009(4) 0.008(4)
C10 0.028(5) 0.043(6) 0.031(5) -0.016(4) -0.003(4) -0.003(4)
C11 0.019(4) 0.035(6) 0.060(6) -0.004(4) -0.006(4) 0.006(4)
C12 0.040(6) 0.052(7) 0.059(6) 0.005(5) -0.016(5) 0.008(5)
C13 0.044(6) 0.045(6) 0.054(6) 0.020(5) -0.020(5) -0.005(5)
C14 0.033(5) 0.050(6) 0.027(5) -0.003(4) -0.005(4) -0.003(4)
C15 0.035(5) 0.050(6) 0.047(6) -0.001(4) -0.014(4) -0.011(4)
C16 0.043(5) 0.042(6) 0.047(6) -0.011(4) -0.017(4) 0.001(4)
C17 0.025(4) 0.042(6) 0.029(5) -0.010(4) 0.000(4) 0.001(4)
C18 0.027(5) 0.034(5) 0.041(5) 0.011(4) -0.001(4) -0.004(4)
C19 0.026(5) 0.057(7) 0.037(5) -0.005(4) -0.007(4) -0.001(4)
C20 0.032(5) 0.043(6) 0.042(6) 0.002(4) 0.002(4) -0.006(4)
C21 0.052(6) 0.065(7) 0.034(5) -0.016(5) -0.002(5) 0.020(5)
C22 0.059(6) 0.043(6) 0.031(5) 0.011(4) 0.008(4) 0.015(5)
C23 0.038(5) 0.033(5) 0.026(5) 0.003(4) -0.002(4) -0.004(4)
C24 0.042(5) 0.035(6) 0.047(6) 0.002(4) 0.006(4) 0.005(4)
C25 0.041(5) 0.042(6) 0.043(6) -0.003(4) -0.002(4) -0.001(4)
C26 0.037(5) 0.056(7) 0.030(5) 0.002(4) -0.013(4) 0.001(4)
C27 0.046(6) 0.069(8) 0.065(7) 0.013(5) -0.016(5) -0.005(5)
C28 0.050(6) 0.058(7) 0.055(6) -0.006(5) -0.017(5) -0.011(5)
C29 0.029(5) 0.054(6) 0.015(4) 0.001(4) 0.000(3) 0.007(4)
C30 0.025(4) 0.033(5) 0.033(5) 0.004(4) -0.002(4) -0.002(4)
C31 0.020(5) 0.098(9) 0.075(8) 0.024(6) -0.002(5) 0.015(5)
C32 0.047(6) 0.083(9) 0.049(7) 0.003(5) 0.008(5) -0.015(6)
C33 0.060(7) 0.124(11) 0.056(7) -0.013(7) -0.012(6) -0.040(7)
C34 0.068(7) 0.043(7) 0.083(8) 0.025(5) 0.003(6) 0.007(5)
C35 0.059(7) 0.047(7) 0.080(8) -0.005(5) -0.015(6) -0.003(5)
C36 0.049(6) 0.051(7) 0.051(6) -0.017(5) 0.002(5) 0.010(5)
C37 0.056(5) 0.015(4) 0.017(4) 0.000(3) -0.018(4) 0.015(4)
C38 0.038(5) 0.037(5) 0.020(4) -0.005(4) -0.006(4) -0.014(4)
C39 0.063(6) 0.043(6) 0.039(6) -0.001(4) -0.001(5) 0.006(5)
C40 0.077(8) 0.043(7) 0.089(8) -0.032(6) -0.002(6) -0.008(6)
C41 0.080(8) 0.067(8) 0.049(7) 0.005(5) 0.011(6) 0.005(6)
C42 0.037(6) 0.098(10) 0.072(7) -0.028(6) -0.005(5) -0.014(6)
C43 0.058(7) 0.054(7) 0.070(7) 0.001(5) 0.017(5) -0.019(5)
C44 0.032(5) 0.029(5) 0.057(6) -0.006(4) -0.006(4) 0.004(4)

loop_
_geom_bond_atom_site_label_1
_geom_bond_atom_site_label_2
_geom_bond_distance
_geom_bond_site_symmetry_2
_geom_bond_publ_flag
Ir1 C29 1.805(9) . ?
Ir1 N1 2.114(6) . ?
Ir1 N2 2.123(6) . ?
Ir1 P1 2.250(2) . ?
Ir1 Ir2 2.8621(5) . ?
Ir2 C37 1.794(8) . ?
Ir2 N1 2.135(6) . ?
Ir2 N2 2.138(6) . ?
Ir2 P2 2.242(2) . ?
P1 C14 1.836(8) . ?
P1 C11 1.841(8) . ?
P1 C17 1.863(7) . ?
P2 C20 1.845(7) . ?
P2 C26 1.853(8) . ?
P2 C23 1.859(8) . ?
Si1 C33 1.864(9) . ?
Si1 C32 1.866(8) . ?
Si1 C31 1.873(9) . ?
Si1 C30 1.881(7) . ?
Si2 C30 1.846(8) . ?
Si2 C36 1.857(8) . ?
Si2 C34 1.858(9) . ?
Si2 C35 1.894(9) . ?
Si3 C38 1.863(8) . ?
Si3 C40 1.866(9) . ?
Si3 C39 1.870(8) . ?
Si3 C41 1.892(9) . ?
Si4 C42 1.849(8) . ?
Si4 C44 1.867(7) . ?
Si4 C43 1.872(9) . ?
Si4 C38 1.879(8) . ?
N1 C1 1.431(8) . ?
N1 H1N 0.9300 . ?
N2 C8 1.426(8) . ?
N2 H2N 0.9300 . ?
C1 C2 1.360(11) . ?
C1 C10 1.432(10) . ?
C2 C3 1.406(10) . ?
C2 H2 0.9500 . ?
C3 C4 1.345(11) . ?
C3 H3 0.9500 . ?
C4 C9 1.433(12) . ?
C4 H4 0.9500 . ?
C5 C6 1.364(12) . ?
C5 C9 1.419(11) . ?
C5 H5 0.9500 . ?
C6 C7 1.406(10) . ?
C6 H6 0.9500 . ?
C7 C8 1.356(10) . ?
C7 H7 0.9500 . ?
C8 C10 1.432(11) . ?
C9 C10 1.407(10) . ?
C11 C13 1.521(10) . ?
C11 C12 1.523(9) . ?
C11 H11 1.0000 . ?
C12 H12A 0.9800 . ?
C12 H12B 0.9800 . ?
C12 H12C 0.9800 . ?
C13 H13A 0.9800 . ?
C13 H13B 0.9800 . ?
C13 H13C 0.9800 . ?
C14 C16 1.534(9) . ?
C14 C15 1.544(9) . ?
C14 H14 1.0000 . ?
C15 H15A 0.9800 . ?
C15 H15B 0.9800 . ?
C15 H15C 0.9800 . ?
C16 H16A 0.9800 . ?
C16 H16B 0.9800 . ?
C16 H16C 0.9800 . ?
C17 C19 1.493(10) . ?
C17 C18 1.542(10) . ?
C17 H17 1.0000 . ?
C18 H18A 0.9800 . ?
C18 H18B 0.9800 . ?
C18 H18C 0.9800 . ?
C19 H19A 0.9800 . ?
C19 H19B 0.9800 . ?
C19 H19C 0.9800 . ?
C20 C21 1.509(10) . ?
C20 C22 1.526(10) . ?
C20 H20 1.0000 . ?
C21 H21A 0.9800 . ?
C21 H21B 0.9800 . ?
C21 H21C 0.9800 . ?
C22 H22A 0.9800 . ?
C22 H22B 0.9800 . ?
C22 H22C 0.9800 . ?
C23 C24 1.531(10) . ?
C23 C25 1.531(9) . ?
C23 H23 1.0000 . ?
C24 H24A 0.9800 . ?
C24 H24B 0.9800 . ?
C24 H24C 0.9800 . ?
C25 H25A 0.9800 . ?
C25 H25B 0.9800 . ?
C25 H25C 0.9800 . ?
C26 C27 1.491(11) . ?
C26 C28 1.533(11) . ?
C26 H26 1.0000 . ?
C27 H27A 0.9800 . ?
C27 H27B 0.9800 . ?
C27 H27C 0.9800 . ?
C28 H28A 0.9800 . ?
C28 H28B 0.9800 . ?
C28 H28C 0.9800 . ?
C29 C30 1.334(10) . ?
C31 H31A 0.9800 . ?
C31 H31B 0.9800 . ?
C31 H31C 0.9800 . ?
C32 H32A 0.9800 . ?
C32 H32B 0.9800 . ?
C32 H32C 0.9800 . ?
C33 H33A 0.9800 . ?
C33 H33B 0.9800 . ?
C33 H33C 0.9800 . ?
C34 H34A 0.9800 . ?
C34 H34B 0.9800 . ?
C34 H34C 0.9800 . ?
C35 H35A 0.9800 . ?
C35 H35B 0.9800 . ?
C35 H35C 0.9800 . ?
C36 H36A 0.9800 . ?
C36 H36B 0.9800 . ?
C36 H36C 0.9800 . ?
C37 C38 1.339(10) . ?
C39 H39A 0.9800 . ?
C39 H39B 0.9800 . ?
C39 H39C 0.9800 . ?
C40 H40A 0.9800 . ?
C40 H40B 0.9800 . ?
C40 H40C 0.9800 . ?
C41 H41A 0.9800 . ?
C41 H41B 0.9800 . ?
C41 H41C 0.9800 . ?
C42 H42A 0.9800 . ?
C42 H42B 0.9800 . ?
C42 H42C 0.9800 . ?
C43 H43A 0.9800 . ?
C43 H43B 0.9800 . ?
C43 H43C 0.9800 . ?
C44 H44A 0.9800 . ?
C44 H44B 0.9800 . ?
C44 H44C 0.9800 . ?
